data_4074538
loop_
_publ_author_name
'Lund, Clinton L.'
'Schachner, J\"org A.'
'Quail, J. Wilson'
'M\"uller, Jens'

_publ_section_title
;
 [1]Ferrocenophanes, [1]Chromarenophanes, and [1]Vanadarenophanes with
 Aluminium and Gallium in Bridging Positions
;
_journal_issue 24
_journal_name_full Organometallics
_journal_page_first 5817
_journal_paper_doi 10.1021/om060736q
_journal_volume 25
_journal_year 2006
_chemical_formula_moiety 'C23 H40 Cr Ga N Si3, 0.5(C6 H6)'
_chemical_formula_sum 'C26 H43 Cr Ga N Si3'
_chemical_formula_weight 575.60
_chemical_name_systematic
; 
 ? 
;
_space_group_IT_number 2
_symmetry_cell_setting triclinic
_symmetry_space_group_name_Hall '-P 1'
_symmetry_space_group_name_H-M 'P -1'
_atom_sites_solution_hydrogens geom
_atom_sites_solution_primary direct
_atom_sites_solution_secondary difmap
_audit_creation_method SHELXL-97
_cell_angle_alpha 81.3833(14)
_cell_angle_beta 89.3431(14)
_cell_angle_gamma 63.0831(11)
_cell_formula_units_Z 2
_cell_length_a 8.9883(2)
_cell_length_b 9.1772(2)
_cell_length_c 19.6458(4)
_cell_measurement_reflns_used 9358
_cell_measurement_temperature 173(2)
_cell_measurement_theta_max 32.032
_cell_measurement_theta_min 0.998
_cell_volume 1425.74(6)
_computing_cell_refinement 'HKL Scalepack (Otwinowski & Minor 1997)'
_computing_data_collection 'Collect (Nonius BV, 1998)'
_computing_data_reduction 'HKL Denzo and Scalepack (Otwinowski & Minor 1997)'
_computing_molecular_graphics 'Ortep-3 for Windows (Farrugia, 1997)'
_computing_publication_material 'SHELXL-97 (Sheldrick, 1997)'
_computing_structure_refinement 'SHELXL-97 (Sheldrick, 1997)'
_computing_structure_solution 'SIR97 (Altomare et al., 1997)'
_diffrn_ambient_temperature 173(2)
_diffrn_detector_area_resol_mean 9
_diffrn_measured_fraction_theta_full 0.999
_diffrn_measured_fraction_theta_max 0.999
_diffrn_measurement_device 'Nonius KappaCCD'
_diffrn_measurement_method '\f scans and \w scans with \k offsets'
_diffrn_radiation_monochromator 'horizonally mounted graphite crystal'
_diffrn_radiation_source 'fine-focus sealed tube'
_diffrn_radiation_type MoK\a
_diffrn_radiation_wavelength 0.71073
_diffrn_reflns_av_R_equivalents 0.0741
_diffrn_reflns_av_sigmaI/netI 0.0587
_diffrn_reflns_limit_h_max 11
_diffrn_reflns_limit_h_min -12
_diffrn_reflns_limit_k_max 13
_diffrn_reflns_limit_k_min -13
_diffrn_reflns_limit_l_max 28
_diffrn_reflns_limit_l_min -28
_diffrn_reflns_number 39640
_diffrn_reflns_theta_full 30.51
_diffrn_reflns_theta_max 30.51
_diffrn_reflns_theta_min 2.52
_diffrn_standards_decay_% 0
_diffrn_standards_interval_count 0
_diffrn_standards_interval_time 0
_diffrn_standards_number 0
_exptl_absorpt_coefficient_mu 1.467
_exptl_absorpt_correction_T_max 0.864
_exptl_absorpt_correction_T_min 0.806
_exptl_absorpt_correction_type psi-scan
_exptl_absorpt_process_details 'Shelxtl 6.10 (Bruker-AXS, 2000)'
_exptl_crystal_colour orange
_exptl_crystal_density_diffrn 1.341
_exptl_crystal_density_method 'not measured'
_exptl_crystal_description chip
_exptl_crystal_F_000 606
_exptl_crystal_size_max 0.15
_exptl_crystal_size_mid 0.12
_exptl_crystal_size_min 0.10
_refine_diff_density_max 0.564
_refine_diff_density_min -0.722
_refine_diff_density_rms 0.094
_refine_ls_extinction_method none
_refine_ls_goodness_of_fit_ref 1.036
_refine_ls_hydrogen_treatment constr
_refine_ls_matrix_type full
_refine_ls_number_parameters 299
_refine_ls_number_reflns 8694
_refine_ls_number_restraints 0
_refine_ls_restrained_S_all 1.036
_refine_ls_R_factor_all 0.0776
_refine_ls_R_factor_gt 0.0469
_refine_ls_shift/su_max 0.001
_refine_ls_shift/su_mean 0.000
_refine_ls_structure_factor_coef Fsqd
_refine_ls_weighting_details 'calc w=1/[\s^2^(Fo^2^)+(0.0361P)^2^+1.3783P] where P=(Fo^2^+2Fc^2^)/3'
_refine_ls_weighting_scheme calc
_refine_ls_wR_factor_gt 0.0932
_refine_ls_wR_factor_ref 0.1067
_reflns_number_gt 6364
_reflns_number_total 8694
_reflns_threshold_expression >2\s(I)
_cod_data_source_file om060736qsi20060814_105958.cif
_cod_data_source_block 358
_cod_database_code 4074538

loop_
_symmetry_equiv_pos_as_xyz
'x, y, z'
'-x, -y, -z'

loop_
_atom_site_label
_atom_site_type_symbol
_atom_site_fract_x
_atom_site_fract_y
_atom_site_fract_z
_atom_site_U_iso_or_equiv
_atom_site_adp_type
_atom_site_occupancy
_atom_site_symmetry_multiplicity
_atom_site_calc_flag
_atom_site_refinement_flags
Cr1 Cr 0.27929(5) 0.59938(5) 0.11683(2) 0.02263(9) Uani 1 1 d .
Ga1 Ga 0.14865(3) 0.80313(3) 0.231403(14) 0.02218(8) Uani 1 1 d .
N1 N 0.0986(3) 1.0533(3) 0.22833(11) 0.0267(4) Uani 1 1 d .
Si1 Si 0.03687(9) 1.03720(8) 0.31794(4) 0.02472(15) Uani 1 1 d .
Si2 Si -0.12452(9) 0.79269(9) 0.33918(4) 0.02757(15) Uani 1 1 d .
Si3 Si 0.24467(9) 0.67702(9) 0.39754(4) 0.02832(16) Uani 1 1 d .
C1 C 0.0457(3) 0.7802(3) 0.14551(12) 0.0232(5) Uani 1 1 d .
C2 C 0.0405(3) 0.6260(3) 0.14660(14) 0.0281(5) Uani 1 1 d .
H2 H 0.0071 0.5801 0.1869 0.034 Uiso 1 1 calc R
C3 C 0.0837(3) 0.5396(3) 0.08944(14) 0.0317(6) Uani 1 1 d .
H3 H 0.0793 0.4374 0.0921 0.038 Uiso 1 1 calc R
C4 C 0.1332(3) 0.6047(4) 0.02870(14) 0.0328(6) Uani 1 1 d .
H4 H 0.1651 0.5456 -0.0091 0.039 Uiso 1 1 calc R
C5 C 0.1345(3) 0.7581(3) 0.02509(13) 0.0310(6) Uani 1 1 d .
H5 H 0.1639 0.8048 -0.0161 0.037 Uiso 1 1 calc R
C6 C 0.0922(3) 0.8440(3) 0.08226(13) 0.0277(5) Uani 1 1 d .
H6 H 0.0948 0.9472 0.0785 0.033 Uiso 1 1 calc R
C7 C 0.3760(3) 0.6433(3) 0.20644(13) 0.0262(5) Uani 1 1 d .
C8 C 0.3975(3) 0.4767(3) 0.21612(13) 0.0287(5) Uani 1 1 d .
H8 H 0.3578 0.4378 0.2563 0.034 Uiso 1 1 calc R
C9 C 0.4759(3) 0.3677(3) 0.16811(14) 0.0311(6) Uani 1 1 d .
H9 H 0.4869 0.2585 0.1761 0.037 Uiso 1 1 calc R
C10 C 0.5373(3) 0.4223(3) 0.10843(14) 0.0325(6) Uani 1 1 d .
H10 H 0.5880 0.3508 0.0756 0.039 Uiso 1 1 calc R
C11 C 0.5230(3) 0.5829(4) 0.09780(15) 0.0328(6) Uani 1 1 d .
H11 H 0.5661 0.6194 0.0581 0.039 Uiso 1 1 calc R
C12 C 0.4444(3) 0.6913(3) 0.14610(14) 0.0300(6) Uani 1 1 d .
H12 H 0.4371 0.7991 0.1381 0.036 Uiso 1 1 calc R
C13 C 0.0718(3) 0.8180(3) 0.33015(12) 0.0223(5) Uani 1 1 d .
C14 C -0.0396(4) 1.1735(3) 0.17734(15) 0.0411(7) Uani 1 1 d .
H14A H -0.0782 1.2855 0.1880 0.049 Uiso 1 1 calc R
H14B H -0.1324 1.1449 0.1797 0.049 Uiso 1 1 calc R
H14C H 0.0010 1.1691 0.1308 0.049 Uiso 1 1 calc R
C15 C 0.2469(4) 1.0825(4) 0.21749(19) 0.0463(8) Uani 1 1 d .
H15A H 0.2800 1.0703 0.1702 0.056 Uiso 1 1 calc R
H15B H 0.3393 1.0019 0.2500 0.056 Uiso 1 1 calc R
H15C H 0.2194 1.1948 0.2251 0.056 Uiso 1 1 calc R
C16 C -0.1792(4) 1.2039(3) 0.32212(17) 0.0392(7) Uani 1 1 d .
H16A H -0.1809 1.3122 0.3097 0.047 Uiso 1 1 calc R
H16B H -0.2153 1.1933 0.3691 0.047 Uiso 1 1 calc R
H16C H -0.2551 1.1940 0.2898 0.047 Uiso 1 1 calc R
C17 C 0.1687(4) 1.0913(4) 0.37178(17) 0.0441(8) Uani 1 1 d .
H17A H 0.2864 1.0106 0.3713 0.053 Uiso 1 1 calc R
H17B H 0.1344 1.0894 0.4193 0.053 Uiso 1 1 calc R
H17C H 0.1545 1.2023 0.3530 0.053 Uiso 1 1 calc R
C18 C -0.2856(4) 0.9168(4) 0.26660(18) 0.0450(8) Uani 1 1 d .
H18A H -0.3624 0.8686 0.2636 0.054 Uiso 1 1 calc R
H18B H -0.2304 0.9157 0.2232 0.054 Uiso 1 1 calc R
H18C H -0.3484 1.0312 0.2749 0.054 Uiso 1 1 calc R
C19 C -0.2254(5) 0.8506(5) 0.42155(18) 0.0549(9) Uani 1 1 d .
H19A H -0.2454 0.9632 0.4252 0.066 Uiso 1 1 calc R
H19B H -0.1516 0.7731 0.4608 0.066 Uiso 1 1 calc R
H19C H -0.3321 0.8457 0.4218 0.066 Uiso 1 1 calc R
C20 C -0.0857(4) 0.5745(4) 0.3375(2) 0.0508(9) Uani 1 1 d .
H20A H -0.1860 0.5755 0.3179 0.061 Uiso 1 1 calc R
H20B H -0.0593 0.5126 0.3846 0.061 Uiso 1 1 calc R
H20C H 0.0084 0.5213 0.3092 0.061 Uiso 1 1 calc R
C21 C 0.2848(5) 0.4557(4) 0.41288(19) 0.0523(9) Uani 1 1 d .
H21A H 0.1913 0.4471 0.4361 0.063 Uiso 1 1 calc R
H21B H 0.3883 0.3882 0.4419 0.063 Uiso 1 1 calc R
H21C H 0.2956 0.4158 0.3686 0.063 Uiso 1 1 calc R
C22 C 0.1979(5) 0.7450(5) 0.48442(16) 0.0528(9) Uani 1 1 d .
H22A H 0.1540 0.8655 0.4789 0.063 Uiso 1 1 calc R
H22B H 0.3006 0.6913 0.5146 0.063 Uiso 1 1 calc R
H22C H 0.1146 0.7136 0.5050 0.063 Uiso 1 1 calc R
C23 C 0.4536(4) 0.6645(4) 0.37540(17) 0.0423(7) Uani 1 1 d .
H23A H 0.4965 0.5988 0.3383 0.051 Uiso 1 1 calc R
H23B H 0.5319 0.6119 0.4162 0.051 Uiso 1 1 calc R
H23C H 0.4412 0.7763 0.3602 0.051 Uiso 1 1 calc R
C24 C 0.5954(4) 0.0120(4) 0.05127(16) 0.0407(7) Uani 1 1 d .
H24 H 0.6612 0.0201 0.0866 0.049 Uiso 1 1 calc R
C25 C 0.4286(4) 0.1232(4) 0.03976(16) 0.0395(7) Uani 1 1 d .
H25 H 0.3794 0.2083 0.0672 0.047 Uiso 1 1 calc R
C26 C 0.3329(4) 0.1117(4) -0.01130(17) 0.0415(7) Uani 1 1 d .
H26 H 0.2178 0.1885 -0.0191 0.050 Uiso 1 1 calc R

loop_
_atom_site_aniso_label
_atom_site_aniso_U_11
_atom_site_aniso_U_22
_atom_site_aniso_U_33
_atom_site_aniso_U_23
_atom_site_aniso_U_13
_atom_site_aniso_U_12
Cr1 0.01819(18) 0.02306(19) 0.0231(2) -0.00237(15) 0.00063(14) -0.00676(15)
Ga1 0.01958(13) 0.02240(13) 0.02410(14) -0.00327(10) 0.00056(10) -0.00933(10)
N1 0.0266(11) 0.0247(10) 0.0301(11) -0.0003(8) 0.0027(9) -0.0141(9)
Si1 0.0243(3) 0.0222(3) 0.0286(4) -0.0051(3) -0.0002(3) -0.0111(3)
Si2 0.0250(3) 0.0288(4) 0.0327(4) -0.0042(3) 0.0045(3) -0.0158(3)
Si3 0.0277(4) 0.0282(4) 0.0252(4) -0.0003(3) -0.0035(3) -0.0105(3)
C1 0.0158(10) 0.0262(12) 0.0244(12) -0.0036(9) 0.0001(9) -0.0069(9)
C2 0.0217(12) 0.0334(13) 0.0306(13) -0.0047(11) 0.0019(10) -0.0139(11)
C3 0.0272(13) 0.0320(14) 0.0374(15) -0.0096(11) -0.0018(11) -0.0135(11)
C4 0.0240(12) 0.0389(15) 0.0287(13) -0.0103(11) -0.0038(10) -0.0068(11)
C5 0.0259(13) 0.0343(14) 0.0238(12) -0.0023(10) -0.0028(10) -0.0066(11)
C6 0.0230(12) 0.0257(12) 0.0280(13) -0.0006(10) -0.0023(10) -0.0066(10)
C7 0.0197(11) 0.0276(12) 0.0277(12) -0.0034(10) -0.0035(9) -0.0079(10)
C8 0.0232(12) 0.0290(13) 0.0269(13) 0.0007(10) -0.0017(10) -0.0074(10)
C9 0.0258(13) 0.0256(12) 0.0329(14) -0.0008(10) -0.0029(11) -0.0049(10)
C10 0.0216(12) 0.0321(14) 0.0334(14) -0.0065(11) 0.0034(10) -0.0029(11)
C11 0.0210(12) 0.0400(15) 0.0354(14) -0.0050(12) 0.0055(10) -0.0125(11)
C12 0.0218(12) 0.0318(13) 0.0370(15) -0.0056(11) 0.0017(10) -0.0127(11)
C13 0.0232(11) 0.0230(11) 0.0220(11) -0.0023(9) 0.0002(9) -0.0120(10)
C14 0.0508(18) 0.0272(14) 0.0339(15) 0.0010(11) -0.0044(13) -0.0095(13)
C15 0.0479(19) 0.0472(18) 0.061(2) -0.0144(16) 0.0191(16) -0.0356(16)
C16 0.0352(15) 0.0273(14) 0.0512(18) -0.0099(12) 0.0098(13) -0.0100(12)
C17 0.055(2) 0.0374(16) 0.0456(18) -0.0052(13) -0.0121(15) -0.0262(15)
C18 0.0298(15) 0.0518(19) 0.0544(19) 0.0003(15) -0.0050(13) -0.0218(14)
C19 0.058(2) 0.084(3) 0.0464(19) -0.0235(18) 0.0248(16) -0.049(2)
C20 0.0409(18) 0.0379(17) 0.082(3) -0.0079(17) 0.0004(17) -0.0258(15)
C21 0.058(2) 0.0354(17) 0.054(2) 0.0146(15) -0.0192(17) -0.0200(16)
C22 0.051(2) 0.061(2) 0.0302(16) -0.0063(15) -0.0047(14) -0.0111(17)
C23 0.0272(14) 0.0497(18) 0.0454(17) -0.0004(14) -0.0068(12) -0.0157(13)
C24 0.0418(17) 0.0416(16) 0.0428(17) -0.0004(13) -0.0083(13) -0.0243(14)
C25 0.0428(17) 0.0336(15) 0.0447(17) -0.0091(13) 0.0124(14) -0.0191(14)
C26 0.0257(14) 0.0343(15) 0.0576(19) 0.0026(14) 0.0012(13) -0.0106(12)

loop_
_atom_type_symbol
_atom_type_description
_atom_type_scat_dispersion_real
_atom_type_scat_dispersion_imag
_atom_type_scat_source
C C 0.0033 0.0016 'International Tables Vol C Tables 4.2.6.8 and 6.1.1.4'
H H 0.0000 0.0000 'International Tables Vol C Tables 4.2.6.8 and 6.1.1.4'
Cr Cr 0.3209 0.6236 'International Tables Vol C Tables 4.2.6.8 and 6.1.1.4'
Ga Ga 0.2307 1.6083 'International Tables Vol C Tables 4.2.6.8 and 6.1.1.4'
N N 0.0061 0.0033 'International Tables Vol C Tables 4.2.6.8 and 6.1.1.4'
Si Si 0.0817 0.0704 'International Tables Vol C Tables 4.2.6.8 and 6.1.1.4'

loop_
_geom_angle_atom_site_label_1
_geom_angle_atom_site_label_2
_geom_angle_atom_site_label_3
_geom_angle
_geom_angle_site_symmetry_1
_geom_angle_site_symmetry_3
C6 Cr1 C8 131.49(10) . .
C6 Cr1 C12 90.54(10) . .
C8 Cr1 C12 69.44(10) . .
C6 Cr1 C2 69.63(10) . .
C8 Cr1 C2 93.44(10) . .
C12 Cr1 C2 134.88(10) . .
C6 Cr1 C1 39.34(10) . .
C8 Cr1 C1 99.91(10) . .
C12 Cr1 C1 101.00(10) . .
C2 Cr1 C1 39.21(10) . .
C6 Cr1 C7 98.46(10) . .
C8 Cr1 C7 39.29(10) . .
C12 Cr1 C7 39.16(10) . .
C2 Cr1 C7 102.27(10) . .
C1 Cr1 C7 83.23(9) . .
C6 Cr1 C5 38.84(10) . .
C8 Cr1 C5 170.30(10) . .
C12 Cr1 C5 107.81(11) . .
C2 Cr1 C5 82.05(10) . .
C1 Cr1 C5 71.19(10) . .
C7 Cr1 C5 133.26(10) . .
C6 Cr1 C9 169.65(10) . .
C8 Cr1 C9 38.74(10) . .
C12 Cr1 C9 82.16(10) . .
C2 Cr1 C9 110.67(11) . .
C1 Cr1 C9 135.00(10) . .
C7 Cr1 C9 71.26(10) . .
C5 Cr1 C9 150.95(10) . .
C6 Cr1 C11 109.82(11) . .
C8 Cr1 C11 81.93(10) . .
C12 Cr1 C11 38.69(10) . .
C2 Cr1 C11 173.23(10) . .
C1 Cr1 C11 136.58(10) . .
C7 Cr1 C11 71.02(10) . .
C5 Cr1 C11 101.76(11) . .
C9 Cr1 C11 68.59(11) . .
C6 Cr1 C3 82.20(10) . .
C8 Cr1 C3 112.90(11) . .
C12 Cr1 C3 171.88(10) . .
C2 Cr1 C3 38.66(10) . .
C1 Cr1 C3 71.06(10) . .
C7 Cr1 C3 138.29(10) . .
C5 Cr1 C3 68.52(11) . .
C9 Cr1 C3 104.55(11) . .
C11 Cr1 C3 147.99(11) . .
C6 Cr1 C4 69.87(10) . .
C8 Cr1 C4 147.50(11) . .
C12 Cr1 C4 141.73(11) . .
C2 Cr1 C4 69.74(10) . .
C1 Cr1 C4 84.60(10) . .
C7 Cr1 C4 167.41(10) . .
C5 Cr1 C4 37.98(11) . .
C9 Cr1 C4 120.26(11) . .
C11 Cr1 C4 116.68(11) . .
C3 Cr1 C4 38.09(11) . .
C6 Cr1 C10 144.70(11) . .
C8 Cr1 C10 69.53(10) . .
C12 Cr1 C10 69.46(11) . .
C2 Cr1 C10 144.47(11) . .
C1 Cr1 C10 167.50(10) . .
C7 Cr1 C10 84.30(10) . .
C5 Cr1 C10 118.79(11) . .
C9 Cr1 C10 38.06(10) . .
C11 Cr1 C10 37.83(11) . .
C3 Cr1 C10 118.64(11) . .
C4 Cr1 C10 107.90(11) . .
C7 Ga1 C1 89.77(10) . .
C7 Ga1 C13 124.90(10) . .
C1 Ga1 C13 131.70(10) . .
C7 Ga1 N1 117.79(10) . .
C1 Ga1 N1 109.85(9) . .
C13 Ga1 N1 84.50(9) . .
C7 Ga1 Si1 134.19(7) . .
C1 Ga1 Si1 132.93(7) . .
C13 Ga1 Si1 42.59(7) . .
N1 Ga1 Si1 41.91(6) . .
C15 N1 C14 109.0(2) . .
C15 N1 Si1 116.20(19) . .
C14 N1 Si1 114.44(18) . .
C15 N1 Ga1 114.13(18) . .
C14 N1 Ga1 114.06(17) . .
Si1 N1 Ga1 87.90(9) . .
N1 Si1 C16 108.76(12) . .
N1 Si1 C17 107.80(13) . .
C16 Si1 C17 104.05(15) . .
N1 Si1 C13 98.31(10) . .
C16 Si1 C13 118.47(12) . .
C17 Si1 C13 118.70(12) . .
N1 Si1 Ga1 50.19(7) . .
C16 Si1 Ga1 128.13(10) . .
C17 Si1 Ga1 126.68(12) . .
C13 Si1 Ga1 48.12(7) . .
C18 Si2 C19 107.52(17) . .
C18 Si2 C20 103.67(16) . .
C19 Si2 C20 106.67(18) . .
C18 Si2 C13 113.16(13) . .
C19 Si2 C13 112.63(13) . .
C20 Si2 C13 112.56(13) . .
C21 Si3 C23 103.73(16) . .
C21 Si3 C22 104.83(17) . .
C23 Si3 C22 107.83(16) . .
C21 Si3 C13 115.09(13) . .
C23 Si3 C13 113.15(12) . .
C22 Si3 C13 111.50(13) . .
C6 C1 C2 115.6(2) . .
C6 C1 Ga1 114.49(17) . .
C2 C1 Ga1 115.83(17) . .
C6 C1 Cr1 69.45(14) . .
C2 C1 Cr1 70.11(14) . .
Ga1 C1 Cr1 93.37(9) . .
C3 C2 C1 122.2(2) . .
C3 C2 Cr1 71.70(15) . .
C1 C2 Cr1 70.68(14) . .
C3 C2 H2 118.9 . .
C1 C2 H2 118.9 . .
Cr1 C2 H2 131.8 . .
C4 C3 C2 120.4(3) . .
C4 C3 Cr1 71.23(15) . .
C2 C3 Cr1 69.64(14) . .
C4 C3 H3 119.8 . .
C2 C3 H3 119.8 . .
Cr1 C3 H3 132.4 . .
C5 C4 C3 118.9(2) . .
C5 C4 Cr1 70.30(15) . .
C3 C4 Cr1 70.68(15) . .
C5 C4 H4 120.5 . .
C3 C4 H4 120.5 . .
Cr1 C4 H4 131.1 . .
C4 C5 C6 120.7(3) . .
C4 C5 Cr1 71.72(15) . .
C6 C5 Cr1 69.37(14) . .
C4 C5 H5 119.7 . .
C6 C5 H5 119.7 . .
Cr1 C5 H5 132.3 . .
C5 C6 C1 122.2(2) . .
C5 C6 Cr1 71.79(15) . .
C1 C6 Cr1 71.21(14) . .
C5 C6 H6 118.9 . .
C1 C6 H6 118.9 . .
Cr1 C6 H6 131.0 . .
C12 C7 C8 115.5(2) . .
C12 C7 Ga1 118.81(18) . .
C8 C7 Ga1 111.90(18) . .
C12 C7 Cr1 70.09(14) . .
C8 C7 Cr1 69.71(14) . .
Ga1 C7 Cr1 93.50(9) . .
C9 C8 C7 122.6(2) . .
C9 C8 Cr1 71.94(15) . .
C7 C8 Cr1 71.00(14) . .
C9 C8 H8 118.7 . .
C7 C8 H8 118.7 . .
Cr1 C8 H8 131.5 . .
C10 C9 C8 119.7(2) . .
C10 C9 Cr1 71.41(15) . .
C8 C9 Cr1 69.31(14) . .
C10 C9 H9 120.2 . .
C8 C9 H9 120.2 . .
Cr1 C9 H9 132.0 . .
C11 C10 C9 119.6(3) . .
C11 C10 Cr1 70.67(15) . .
C9 C10 Cr1 70.53(15) . .
C11 C10 H10 120.2 . .
C9 C10 H10 120.2 . .
Cr1 C10 H10 131.3 . .
C10 C11 C12 120.4(3) . .
C10 C11 Cr1 71.50(15) . .
C12 C11 Cr1 69.63(15) . .
C10 C11 H11 119.8 . .
C12 C11 H11 119.8 . .
Cr1 C11 H11 132.0 . .
C11 C12 C7 122.1(2) . .
C11 C12 Cr1 71.68(15) . .
C7 C12 Cr1 70.75(14) . .
C11 C12 H12 118.9 . .
C7 C12 H12 118.9 . .
Cr1 C12 H12 131.7 . .
Si1 C13 Si2 114.58(13) . .
Si1 C13 Si3 112.94(12) . .
Si2 C13 Si3 113.92(12) . .
Si1 C13 Ga1 89.28(10) . .
Si2 C13 Ga1 111.05(11) . .
Si3 C13 Ga1 112.68(12) . .
N1 C14 H14A 109.5 . .
N1 C14 H14B 109.5 . .
H14A C14 H14B 109.5 . .
N1 C14 H14C 109.5 . .
H14A C14 H14C 109.5 . .
H14B C14 H14C 109.5 . .
N1 C15 H15A 109.5 . .
N1 C15 H15B 109.5 . .
H15A C15 H15B 109.5 . .
N1 C15 H15C 109.5 . .
H15A C15 H15C 109.5 . .
H15B C15 H15C 109.5 . .
Si1 C16 H16A 109.5 . .
Si1 C16 H16B 109.5 . .
H16A C16 H16B 109.5 . .
Si1 C16 H16C 109.5 . .
H16A C16 H16C 109.5 . .
H16B C16 H16C 109.5 . .
Si1 C17 H17A 109.5 . .
Si1 C17 H17B 109.5 . .
H17A C17 H17B 109.5 . .
Si1 C17 H17C 109.5 . .
H17A C17 H17C 109.5 . .
H17B C17 H17C 109.5 . .
Si2 C18 H18A 109.5 . .
Si2 C18 H18B 109.5 . .
H18A C18 H18B 109.5 . .
Si2 C18 H18C 109.5 . .
H18A C18 H18C 109.5 . .
H18B C18 H18C 109.5 . .
Si2 C19 H19A 109.5 . .
Si2 C19 H19B 109.5 . .
H19A C19 H19B 109.5 . .
Si2 C19 H19C 109.5 . .
H19A C19 H19C 109.5 . .
H19B C19 H19C 109.5 . .
Si2 C20 H20A 109.5 . .
Si2 C20 H20B 109.5 . .
H20A C20 H20B 109.5 . .
Si2 C20 H20C 109.5 . .
H20A C20 H20C 109.5 . .
H20B C20 H20C 109.5 . .
Si3 C21 H21A 109.5 . .
Si3 C21 H21B 109.5 . .
H21A C21 H21B 109.5 . .
Si3 C21 H21C 109.5 . .
H21A C21 H21C 109.5 . .
H21B C21 H21C 109.5 . .
Si3 C22 H22A 109.5 . .
Si3 C22 H22B 109.5 . .
H22A C22 H22B 109.5 . .
Si3 C22 H22C 109.5 . .
H22A C22 H22C 109.5 . .
H22B C22 H22C 109.5 . .
Si3 C23 H23A 109.5 . .
Si3 C23 H23B 109.5 . .
H23A C23 H23B 109.5 . .
Si3 C23 H23C 109.5 . .
H23A C23 H23C 109.5 . .
H23B C23 H23C 109.5 . .
C25 C24 C26 119.9(3) . 2_655
C25 C24 H24 120.0 . .
C26 C24 H24 120.0 2_655 .
C26 C25 C24 120.2(3) . .
C26 C25 H25 119.9 . .
C24 C25 H25 119.9 . .
C25 C26 C24 119.9(3) . 2_655
C25 C26 H26 120.1 . .
C24 C26 H26 120.1 2_655 .

loop_
_geom_bond_atom_site_label_1
_geom_bond_atom_site_label_2
_geom_bond_distance
_geom_bond_site_symmetry_2
Cr1 C6 2.116(2) .
Cr1 C8 2.123(3) .
Cr1 C12 2.132(3) .
Cr1 C2 2.132(3) .
Cr1 C1 2.140(2) .
Cr1 C7 2.140(2) .
Cr1 C5 2.148(3) .
Cr1 C9 2.158(3) .
Cr1 C11 2.158(3) .
Cr1 C3 2.160(3) .
Cr1 C4 2.167(3) .
Cr1 C10 2.169(3) .
Ga1 C7 2.012(3) .
Ga1 C1 2.017(2) .
Ga1 C13 2.055(2) .
Ga1 N1 2.121(2) .
Ga1 Si1 2.7595(7) .
N1 C15 1.481(4) .
N1 C14 1.490(3) .
N1 Si1 1.845(2) .
Si1 C16 1.861(3) .
Si1 C17 1.868(3) .
Si1 C13 1.868(2) .
Si2 C18 1.869(3) .
Si2 C19 1.874(3) .
Si2 C20 1.876(3) .
Si2 C13 1.884(2) .
Si3 C21 1.872(3) .
Si3 C23 1.878(3) .
Si3 C22 1.883(3) .
Si3 C13 1.885(2) .
C1 C6 1.433(4) .
C1 C2 1.434(4) .
C2 C3 1.421(4) .
C2 H2 0.9500 .
C3 C4 1.412(4) .
C3 H3 0.9500 .
C4 C5 1.404(4) .
C4 H4 0.9500 .
C5 C6 1.418(4) .
C5 H5 0.9500 .
C6 H6 0.9500 .
C7 C12 1.432(4) .
C7 C8 1.434(4) .
C8 C9 1.420(4) .
C8 H8 0.9500 .
C9 C10 1.411(4) .
C9 H9 0.9500 .
C10 C11 1.403(4) .
C10 H10 0.9500 .
C11 C12 1.422(4) .
C11 H11 0.9500 .
C12 H12 0.9500 .
C14 H14A 0.9800 .
C14 H14B 0.9800 .
C14 H14C 0.9800 .
C15 H15A 0.9800 .
C15 H15B 0.9800 .
C15 H15C 0.9800 .
C16 H16A 0.9800 .
C16 H16B 0.9800 .
C16 H16C 0.9800 .
C17 H17A 0.9800 .
C17 H17B 0.9800 .
C17 H17C 0.9800 .
C18 H18A 0.9800 .
C18 H18B 0.9800 .
C18 H18C 0.9800 .
C19 H19A 0.9800 .
C19 H19B 0.9800 .
C19 H19C 0.9800 .
C20 H20A 0.9800 .
C20 H20B 0.9800 .
C20 H20C 0.9800 .
C21 H21A 0.9800 .
C21 H21B 0.9800 .
C21 H21C 0.9800 .
C22 H22A 0.9800 .
C22 H22B 0.9800 .
C22 H22C 0.9800 .
C23 H23A 0.9800 .
C23 H23B 0.9800 .
C23 H23C 0.9800 .
C24 C25 1.376(4) .
C24 C26 1.383(5) 2_655
C24 H24 0.9500 .
C25 C26 1.375(4) .
C25 H25 0.9500 .
C26 C24 1.383(5) 2_655
C26 H26 0.9500 .

loop_
_geom_torsion_atom_site_label_1
_geom_torsion_atom_site_label_2
_geom_torsion_atom_site_label_3
_geom_torsion_atom_site_label_4
_geom_torsion
_geom_torsion_site_symmetry_1
_geom_torsion_site_symmetry_4
C7 Ga1 N1 C15 -8.5(2) . .
C1 Ga1 N1 C15 -109.1(2) . .
C13 Ga1 N1 C15 118.3(2) . .
Si1 Ga1 N1 C15 117.9(2) . .
C7 Ga1 N1 C14 117.7(2) . .
C1 Ga1 N1 C14 17.1(2) . .
C13 Ga1 N1 C14 -115.4(2) . .
Si1 Ga1 N1 C14 -115.9(2) . .
C7 Ga1 N1 Si1 -126.34(10) . .
C1 Ga1 N1 Si1 132.98(9) . .
C13 Ga1 N1 Si1 0.47(9) . .
C15 N1 Si1 C16 119.6(2) . .
C14 N1 Si1 C16 -8.9(2) . .
Ga1 N1 Si1 C16 -124.46(11) . .
C15 N1 Si1 C17 7.3(2) . .
C14 N1 Si1 C17 -121.1(2) . .
Ga1 N1 Si1 C17 123.31(12) . .
C15 N1 Si1 C13 -116.5(2) . .
C14 N1 Si1 C13 115.04(19) . .
Ga1 N1 Si1 C13 -0.52(10) . .
C15 N1 Si1 Ga1 -116.0(2) . .
C14 N1 Si1 Ga1 115.6(2) . .
C7 Ga1 Si1 N1 83.70(14) . .
C1 Ga1 Si1 N1 -70.00(13) . .
C13 Ga1 Si1 N1 -179.31(13) . .
C7 Ga1 Si1 C16 166.69(16) . .
C1 Ga1 Si1 C16 12.98(17) . .
C13 Ga1 Si1 C16 -96.33(16) . .
N1 Ga1 Si1 C16 82.99(15) . .
C7 Ga1 Si1 C17 0.86(17) . .
C1 Ga1 Si1 C17 -152.84(16) . .
C13 Ga1 Si1 C17 97.85(16) . .
N1 Ga1 Si1 C17 -82.84(16) . .
C7 Ga1 Si1 C13 -96.98(14) . .
C1 Ga1 Si1 C13 109.31(14) . .
N1 Ga1 Si1 C13 179.31(13) . .
C7 Ga1 C1 C6 -66.09(19) . .
C13 Ga1 C1 C6 154.20(17) . .
N1 Ga1 C1 C6 53.5(2) . .
Si1 Ga1 C1 C6 95.39(18) . .
C7 Ga1 C1 C2 72.34(19) . .
C13 Ga1 C1 C2 -67.4(2) . .
N1 Ga1 C1 C2 -168.05(17) . .
Si1 Ga1 C1 C2 -126.18(16) . .
C7 Ga1 C1 Cr1 2.83(10) . .
C13 Ga1 C1 Cr1 -136.88(10) . .
N1 Ga1 C1 Cr1 122.45(9) . .
Si1 Ga1 C1 Cr1 164.31(3) . .
C8 Cr1 C1 C6 147.96(15) . .
C12 Cr1 C1 C6 77.18(16) . .
C2 Cr1 C1 C6 -128.8(2) . .
C7 Cr1 C1 C6 112.25(16) . .
C5 Cr1 C1 C6 -28.06(15) . .
C9 Cr1 C1 C6 167.05(16) . .
C11 Cr1 C1 C6 59.3(2) . .
C3 Cr1 C1 C6 -101.08(16) . .
C4 Cr1 C1 C6 -64.53(16) . .
C10 Cr1 C1 C6 116.4(5) . .
C6 Cr1 C1 C2 128.8(2) . .
C8 Cr1 C1 C2 -83.24(15) . .
C12 Cr1 C1 C2 -154.02(15) . .
C7 Cr1 C1 C2 -118.96(15) . .
C5 Cr1 C1 C2 100.73(16) . .
C9 Cr1 C1 C2 -64.15(19) . .
C11 Cr1 C1 C2 -171.94(16) . .
C3 Cr1 C1 C2 27.71(15) . .
C4 Cr1 C1 C2 64.26(15) . .
C10 Cr1 C1 C2 -114.8(5) . .
C6 Cr1 C1 Ga1 -114.92(17) . .
C8 Cr1 C1 Ga1 33.04(11) . .
C12 Cr1 C1 Ga1 -37.74(11) . .
C2 Cr1 C1 Ga1 116.28(17) . .
C7 Cr1 C1 Ga1 -2.68(10) . .
C5 Cr1 C1 Ga1 -142.99(12) . .
C9 Cr1 C1 Ga1 52.13(17) . .
C11 Cr1 C1 Ga1 -55.66(17) . .
C3 Cr1 C1 Ga1 143.99(12) . .
C4 Cr1 C1 Ga1 -179.46(11) . .
C10 Cr1 C1 Ga1 1.5(5) . .
C6 C1 C2 C3 1.9(3) . .
Ga1 C1 C2 C3 -136.1(2) . .
Cr1 C1 C2 C3 -52.2(2) . .
C6 C1 C2 Cr1 54.02(18) . .
Ga1 C1 C2 Cr1 -83.94(14) . .
C6 Cr1 C2 C3 103.44(17) . .
C8 Cr1 C2 C3 -123.28(16) . .
C12 Cr1 C2 C3 172.61(16) . .
C1 Cr1 C2 C3 135.2(2) . .
C7 Cr1 C2 C3 -161.98(16) . .
C5 Cr1 C2 C3 65.35(16) . .
C9 Cr1 C2 C3 -87.61(17) . .
C4 Cr1 C2 C3 28.17(16) . .
C10 Cr1 C2 C3 -64.5(2) . .
C6 Cr1 C2 C1 -31.81(14) . .
C8 Cr1 C2 C1 101.48(15) . .
C12 Cr1 C2 C1 37.4(2) . .
C7 Cr1 C2 C1 62.77(15) . .
C5 Cr1 C2 C1 -69.90(15) . .
C9 Cr1 C2 C1 137.14(14) . .
C3 Cr1 C2 C1 -135.2(2) . .
C4 Cr1 C2 C1 -107.07(16) . .
C10 Cr1 C2 C1 160.23(17) . .
C1 C2 C3 C4 -0.3(4) . .
Cr1 C2 C3 C4 -52.0(2) . .
C1 C2 C3 Cr1 51.7(2) . .
C6 Cr1 C3 C4 67.15(16) . .
C8 Cr1 C3 C4 -160.94(16) . .
C2 Cr1 C3 C4 134.1(2) . .
C1 Cr1 C3 C4 106.04(17) . .
C7 Cr1 C3 C4 161.13(16) . .
C5 Cr1 C3 C4 29.42(16) . .
C9 Cr1 C3 C4 -120.86(16) . .
C11 Cr1 C3 C4 -48.1(3) . .
C10 Cr1 C3 C4 -82.59(18) . .
C6 Cr1 C3 C2 -66.97(16) . .
C8 Cr1 C3 C2 64.94(18) . .
C1 Cr1 C3 C2 -28.07(15) . .
C7 Cr1 C3 C2 27.0(2) . .
C5 Cr1 C3 C2 -104.70(17) . .
C9 Cr1 C3 C2 105.02(16) . .
C11 Cr1 C3 C2 177.78(18) . .
C4 Cr1 C3 C2 -134.1(2) . .
C10 Cr1 C3 C2 143.29(16) . .
C2 C3 C4 C5 -1.7(4) . .
Cr1 C3 C4 C5 -53.0(2) . .
C2 C3 C4 Cr1 51.3(2) . .
C6 Cr1 C4 C5 28.54(16) . .
C8 Cr1 C4 C5 166.08(18) . .
C12 Cr1 C4 C5 -34.8(2) . .
C2 Cr1 C4 C5 103.48(17) . .
C1 Cr1 C4 C5 66.10(17) . .
C7 Cr1 C4 C5 51.3(6) . .
C9 Cr1 C4 C5 -153.80(16) . .
C11 Cr1 C4 C5 -74.16(18) . .
C3 Cr1 C4 C5 132.0(2) . .
C10 Cr1 C4 C5 -114.11(17) . .
C6 Cr1 C4 C3 -103.49(17) . .
C8 Cr1 C4 C3 34.0(3) . .
C12 Cr1 C4 C3 -166.85(17) . .
C2 Cr1 C4 C3 -28.56(16) . .
C1 Cr1 C4 C3 -65.93(16) . .
C7 Cr1 C4 C3 -80.8(5) . .
C5 Cr1 C4 C3 -132.0(2) . .
C9 Cr1 C4 C3 74.16(18) . .
C11 Cr1 C4 C3 153.80(16) . .
C10 Cr1 C4 C3 113.85(17) . .
C3 C4 C5 C6 2.1(4) . .
Cr1 C4 C5 C6 -51.1(2) . .
C3 C4 C5 Cr1 53.2(2) . .
C6 Cr1 C5 C4 -134.3(2) . .
C12 Cr1 C5 C4 158.20(16) . .
C2 Cr1 C5 C4 -67.09(17) . .
C1 Cr1 C5 C4 -105.94(18) . .
C7 Cr1 C5 C4 -166.49(16) . .
C9 Cr1 C5 C4 51.7(3) . .
C11 Cr1 C5 C4 118.59(17) . .
C3 Cr1 C5 C4 -29.50(16) . .
C10 Cr1 C5 C4 82.32(19) . .
C12 Cr1 C5 C6 -67.47(18) . .
C2 Cr1 C5 C6 67.24(16) . .
C1 Cr1 C5 C6 28.39(16) . .
C7 Cr1 C5 C6 -32.2(2) . .
C9 Cr1 C5 C6 -173.9(2) . .
C11 Cr1 C5 C6 -107.08(17) . .
C3 Cr1 C5 C6 104.83(18) . .
C4 Cr1 C5 C6 134.3(2) . .
C10 Cr1 C5 C6 -143.36(16) . .
C4 C5 C6 C1 -0.4(4) . .
Cr1 C5 C6 C1 -52.6(2) . .
C4 C5 C6 Cr1 52.2(2) . .
C2 C1 C6 C5 -1.5(3) . .
Ga1 C1 C6 C5 137.0(2) . .
Cr1 C1 C6 C5 52.8(2) . .
C2 C1 C6 Cr1 -54.36(18) . .
Ga1 C1 C6 Cr1 84.16(13) . .
C8 Cr1 C6 C5 -179.00(16) . .
C12 Cr1 C6 C5 118.42(17) . .
C2 Cr1 C6 C5 -103.05(17) . .
C1 Cr1 C6 C5 -134.8(2) . .
C7 Cr1 C6 C5 156.93(16) . .
C9 Cr1 C6 C5 163.4(6) . .
C11 Cr1 C6 C5 84.14(18) . .
C3 Cr1 C6 C5 -65.23(17) . .
C4 Cr1 C6 C5 -27.96(16) . .
C10 Cr1 C6 C5 64.8(2) . .
C8 Cr1 C6 C1 -44.2(2) . .
C12 Cr1 C6 C1 -106.82(15) . .
C2 Cr1 C6 C1 31.71(14) . .
C7 Cr1 C6 C1 -68.31(15) . .
C5 Cr1 C6 C1 134.8(2) . .
C9 Cr1 C6 C1 -61.9(6) . .
C11 Cr1 C6 C1 -141.10(15) . .
C3 Cr1 C6 C1 69.54(15) . .
C4 Cr1 C6 C1 106.80(16) . .
C10 Cr1 C6 C1 -160.40(17) . .
C1 Ga1 C7 C12 66.3(2) . .
C13 Ga1 C7 C12 -149.74(18) . .
N1 Ga1 C7 C12 -46.1(2) . .
Si1 Ga1 C7 C12 -94.7(2) . .
C1 Ga1 C7 C8 -72.35(18) . .
C13 Ga1 C7 C8 71.6(2) . .
N1 Ga1 C7 C8 175.21(16) . .
Si1 Ga1 C7 C8 126.58(15) . .
C1 Ga1 C7 Cr1 -2.83(10) . .
C13 Ga1 C7 Cr1 141.10(9) . .
N1 Ga1 C7 Cr1 -115.27(9) . .
Si1 Ga1 C7 Cr1 -163.90(3) . .
C6 Cr1 C7 C12 -80.36(16) . .
C8 Cr1 C7 C12 128.5(2) . .
C2 Cr1 C7 C12 -151.22(15) . .
C1 Cr1 C7 C12 -116.74(16) . .
C5 Cr1 C7 C12 -60.6(2) . .
C9 Cr1 C7 C12 100.86(17) . .
C11 Cr1 C7 C12 27.78(15) . .
C3 Cr1 C7 C12 -168.10(16) . .
C4 Cr1 C7 C12 -101.9(5) . .
C10 Cr1 C7 C12 64.16(16) . .
C6 Cr1 C7 C8 151.14(16) . .
C12 Cr1 C7 C8 -128.5(2) . .
C2 Cr1 C7 C8 80.28(16) . .
C1 Cr1 C7 C8 114.76(16) . .
C5 Cr1 C7 C8 170.87(16) . .
C9 Cr1 C7 C8 -27.63(15) . .
C11 Cr1 C7 C8 -100.71(17) . .
C3 Cr1 C7 C8 63.4(2) . .
C4 Cr1 C7 C8 129.6(5) . .
C10 Cr1 C7 C8 -64.33(16) . .
C6 Cr1 C7 Ga1 39.07(12) . .
C8 Cr1 C7 Ga1 -112.08(18) . .
C12 Cr1 C7 Ga1 119.43(18) . .
C2 Cr1 C7 Ga1 -31.79(12) . .
C1 Cr1 C7 Ga1 2.68(10) . .
C5 Cr1 C7 Ga1 58.79(17) . .
C9 Cr1 C7 Ga1 -139.71(13) . .
C11 Cr1 C7 Ga1 147.21(13) . .
C3 Cr1 C7 Ga1 -48.67(18) . .
C4 Cr1 C7 Ga1 17.5(5) . .
C10 Cr1 C7 Ga1 -176.41(11) . .
C12 C7 C8 C9 -2.2(3) . .
Ga1 C7 C8 C9 137.9(2) . .
Cr1 C7 C8 C9 52.4(2) . .
C12 C7 C8 Cr1 -54.63(19) . .
Ga1 C7 C8 Cr1 85.50(13) . .
C6 Cr1 C8 C9 -175.01(16) . .
C12 Cr1 C8 C9 -103.57(17) . .
C2 Cr1 C8 C9 119.34(17) . .
C1 Cr1 C8 C9 158.31(16) . .
C7 Cr1 C8 C9 -135.4(2) . .
C11 Cr1 C8 C9 -65.64(17) . .
C3 Cr1 C8 C9 84.80(17) . .
C4 Cr1 C8 C9 62.8(3) . .
C10 Cr1 C8 C9 -28.63(16) . .
C6 Cr1 C8 C7 -39.6(2) . .
C12 Cr1 C8 C7 31.86(15) . .
C2 Cr1 C8 C7 -105.23(16) . .
C1 Cr1 C8 C7 -66.26(16) . .
C9 Cr1 C8 C7 135.4(2) . .
C11 Cr1 C8 C7 69.79(16) . .
C3 Cr1 C8 C7 -139.77(15) . .
C4 Cr1 C8 C7 -161.78(18) . .
C10 Cr1 C8 C7 106.80(17) . .
C7 C8 C9 C10 0.6(4) . .
Cr1 C8 C9 C10 52.6(2) . .
C7 C8 C9 Cr1 -52.0(2) . .
C6 Cr1 C9 C10 -112.0(6) . .
C8 Cr1 C9 C10 -133.3(2) . .
C12 Cr1 C9 C10 -66.51(17) . .
C2 Cr1 C9 C10 158.30(16) . .
C1 Cr1 C9 C10 -164.25(16) . .
C7 Cr1 C9 C10 -105.27(18) . .
C5 Cr1 C9 C10 46.3(3) . .
C11 Cr1 C9 C10 -28.91(16) . .
C3 Cr1 C9 C10 118.15(17) . .
C4 Cr1 C9 C10 80.33(19) . .
C6 Cr1 C9 C8 21.2(7) . .
C12 Cr1 C9 C8 66.75(16) . .
C2 Cr1 C9 C8 -68.44(17) . .
C1 Cr1 C9 C8 -31.0(2) . .
C7 Cr1 C9 C8 27.99(15) . .
C5 Cr1 C9 C8 179.6(2) . .
C11 Cr1 C9 C8 104.35(18) . .
C3 Cr1 C9 C8 -108.59(17) . .
C4 Cr1 C9 C8 -146.41(16) . .
C10 Cr1 C9 C8 133.3(2) . .
C8 C9 C10 C11 1.2(4) . .
Cr1 C9 C10 C11 52.8(2) . .
C8 C9 C10 Cr1 -51.6(2) . .
C6 Cr1 C10 C11 30.5(3) . .
C8 Cr1 C10 C11 -103.68(18) . .
C12 Cr1 C10 C11 -28.77(16) . .
C2 Cr1 C10 C11 -169.32(17) . .
C1 Cr1 C10 C11 -70.3(5) . .
C7 Cr1 C10 C11 -66.14(17) . .
C5 Cr1 C10 C11 70.83(19) . .
C9 Cr1 C10 C11 -132.8(2) . .
C3 Cr1 C10 C11 150.70(16) . .
C4 Cr1 C10 C11 110.69(17) . .
C6 Cr1 C10 C9 163.25(17) . .
C8 Cr1 C10 C9 29.11(16) . .
C12 Cr1 C10 C9 104.01(18) . .
C2 Cr1 C10 C9 -36.5(3) . .
C1 Cr1 C10 C9 62.5(5) . .
C7 Cr1 C10 C9 66.65(17) . .
C5 Cr1 C10 C9 -156.38(16) . .
C11 Cr1 C10 C9 132.8(2) . .
C3 Cr1 C10 C9 -76.51(19) . .
C4 Cr1 C10 C9 -116.52(17) . .
C9 C10 C11 C12 -1.2(4) . .
Cr1 C10 C11 C12 51.6(2) . .
C9 C10 C11 Cr1 -52.7(2) . .
C6 Cr1 C11 C10 -161.86(16) . .
C8 Cr1 C11 C10 66.84(17) . .
C12 Cr1 C11 C10 133.9(2) . .
C1 Cr1 C11 C10 162.75(16) . .
C7 Cr1 C11 C10 105.77(18) . .
C5 Cr1 C11 C10 -122.27(17) . .
C9 Cr1 C11 C10 29.07(16) . .
C3 Cr1 C11 C10 -54.1(3) . .
C4 Cr1 C11 C10 -85.05(18) . .
C6 Cr1 C11 C12 64.28(18) . .
C8 Cr1 C11 C12 -67.03(16) . .
C1 Cr1 C11 C12 28.9(2) . .
C7 Cr1 C11 C12 -28.09(15) . .
C5 Cr1 C11 C12 103.87(17) . .
C9 Cr1 C11 C12 -104.79(18) . .
C3 Cr1 C11 C12 172.01(18) . .
C4 Cr1 C11 C12 141.08(16) . .
C10 Cr1 C11 C12 -133.9(2) . .
C10 C11 C12 C7 -0.6(4) . .
Cr1 C11 C12 C7 51.8(2) . .
C10 C11 C12 Cr1 -52.4(2) . .
C8 C7 C12 C11 2.2(4) . .
Ga1 C7 C12 C11 -135.0(2) . .
Cr1 C7 C12 C11 -52.2(2) . .
C8 C7 C12 Cr1 54.43(19) . .
Ga1 C7 C12 Cr1 -82.81(15) . .
C6 Cr1 C12 C11 -122.05(17) . .
C8 Cr1 C12 C11 103.20(17) . .
C2 Cr1 C12 C11 176.76(16) . .
C1 Cr1 C12 C11 -160.23(16) . .
C7 Cr1 C12 C11 135.2(2) . .
C5 Cr1 C12 C11 -86.64(17) . .
C9 Cr1 C12 C11 65.32(17) . .
C4 Cr1 C12 C11 -65.0(2) . .
C10 Cr1 C12 C11 28.18(16) . .
C6 Cr1 C12 C7 102.79(15) . .
C8 Cr1 C12 C7 -31.96(15) . .
C2 Cr1 C12 C7 41.6(2) . .
C1 Cr1 C12 C7 64.61(16) . .
C5 Cr1 C12 C7 138.19(15) . .
C9 Cr1 C12 C7 -69.85(15) . .
C11 Cr1 C12 C7 -135.2(2) . .
C4 Cr1 C12 C7 159.85(16) . .
C10 Cr1 C12 C7 -106.99(17) . .
N1 Si1 C13 Si2 -112.37(13) . .
C16 Si1 C13 Si2 4.30(19) . .
C17 Si1 C13 Si2 132.02(16) . .
Ga1 Si1 C13 Si2 -112.91(15) . .
N1 Si1 C13 Si3 114.96(13) . .
C16 Si1 C13 Si3 -128.37(15) . .
C17 Si1 C13 Si3 -0.7(2) . .
Ga1 Si1 C13 Si3 114.42(15) . .
N1 Si1 C13 Ga1 0.53(10) . .
C16 Si1 C13 Ga1 117.20(13) . .
C17 Si1 C13 Ga1 -115.07(15) . .
C18 Si2 C13 Si1 53.97(19) . .
C19 Si2 C13 Si1 -68.24(19) . .
C20 Si2 C13 Si1 171.11(16) . .
C18 Si2 C13 Si3 -173.83(15) . .
C19 Si2 C13 Si3 64.0(2) . .
C20 Si2 C13 Si3 -56.69(19) . .
C18 Si2 C13 Ga1 -45.31(18) . .
C19 Si2 C13 Ga1 -167.52(16) . .
C20 Si2 C13 Ga1 71.83(18) . .
C21 Si3 C13 Si1 179.47(16) . .
C23 Si3 C13 Si1 -61.51(18) . .
C22 Si3 C13 Si1 60.25(19) . .
C21 Si3 C13 Si2 46.5(2) . .
C23 Si3 C13 Si2 165.50(14) . .
C22 Si3 C13 Si2 -72.74(19) . .
C21 Si3 C13 Ga1 -81.20(18) . .
C23 Si3 C13 Ga1 37.82(17) . .
C22 Si3 C13 Ga1 159.58(16) . .
C7 Ga1 C13 Si1 119.80(11) . .
C1 Ga1 C13 Si1 -112.25(12) . .
N1 Ga1 C13 Si1 -0.46(9) . .
C7 Ga1 C13 Si2 -124.04(13) . .
C1 Ga1 C13 Si2 3.91(19) . .
N1 Ga1 C13 Si2 115.70(12) . .
Si1 Ga1 C13 Si2 116.16(15) . .
C7 Ga1 C13 Si3 5.14(18) . .
C1 Ga1 C13 Si3 133.09(12) . .
N1 Ga1 C13 Si3 -115.12(12) . .
Si1 Ga1 C13 Si3 -114.66(15) . .
C26 C24 C25 C26 0.1(5) 2_655 .
C24 C25 C26 C24 -0.1(5) . 2_655
